data_2210652
loop_
_publ_author_name
'Meijboom, Reinout'
'Janse van Rensburg, J. Marthinus'
'Kirsten, Leo'
'Viljoen, J. Augustinus'

_publ_section_title
;
 Tetrakis(triphenylarsine)silver(I) hexafluorophosphate
;
_journal_coeditor_code HG2108
_journal_issue 10
_journal_name_full 'Acta Crystallographica Section E'
_journal_page_first m2567
_journal_page_last m2569
_journal_paper_doi 10.1107/S1600536806036373
_journal_volume 62
_journal_year 2006
_chemical_formula_iupac '[Ag (C18 H15 As)4] P F6'
_chemical_formula_moiety 'C72 H60 Ag As4 +, F6 P -'
_chemical_formula_sum 'C72 H60 Ag As4 F6 P'
_chemical_formula_weight 1477.72
_chemical_name_systematic
;
Tetrakis(triphenylarsine)silver(I) hexafluorophosphate
;
_space_group_IT_number 148
_symmetry_cell_setting trigonal
_symmetry_space_group_name_Hall '-R 3'
_symmetry_space_group_name_H-M 'R -3 :H'
_audit_creation_method 'WinGX routine CIF_UPDATE'
_cell_angle_alpha 90.000(5)
_cell_angle_beta 90.000(5)
_cell_angle_gamma 120.000(5)
_cell_formula_units_Z 6
_cell_length_a 14.276(5)
_cell_length_b 14.276(5)
_cell_length_c 51.421(5)
_cell_measurement_reflns_used 6298
_cell_measurement_temperature 100(2)
_cell_measurement_theta_max 28.25
_cell_measurement_theta_min 2.58
_cell_volume 9076(5)
_computing_cell_refinement 'SAINT-Plus (Bruker, 2004)'
_computing_data_collection 'APEX2 (Bruker, 2005)'
_computing_data_reduction 'SAINT-Plus and XPREP (Bruker 2004)'
_computing_molecular_graphics 'DIAMOND (Brandenburg & Putz, 2005)'
_computing_publication_material SHELXL97
_computing_structure_refinement 'SHELXL97 (Sheldrick, 1997)'
_computing_structure_solution 'SHELXS97 (Sheldrick, 1997)'
_diffrn_ambient_temperature 100(2)
_diffrn_detector_area_resol_mean 512
_diffrn_measured_fraction_theta_full 0.995
_diffrn_measured_fraction_theta_max 0.995
_diffrn_measurement_device_type
;
Bruker X8 APEX-II 4K KappaCCD
;
_diffrn_measurement_method '\w and \f'
_diffrn_radiation_monochromator graphite
_diffrn_radiation_type MoK\a
_diffrn_radiation_wavelength 0.71073
_diffrn_reflns_av_R_equivalents 0.021
_diffrn_reflns_limit_h_max 10
_diffrn_reflns_limit_h_min -17
_diffrn_reflns_limit_k_max 17
_diffrn_reflns_limit_k_min -8
_diffrn_reflns_limit_l_max 67
_diffrn_reflns_limit_l_min -67
_diffrn_reflns_number 12694
_diffrn_reflns_theta_full 28.25
_diffrn_reflns_theta_max 28.25
_diffrn_reflns_theta_min 1.19
_diffrn_standards_decay_% 0
_diffrn_standards_interval_count 0
_diffrn_standards_interval_time 0
_diffrn_standards_number 0
_exptl_absorpt_coefficient_mu 2.593
_exptl_absorpt_correction_T_max 0.5651
_exptl_absorpt_correction_T_min 0.3789
_exptl_absorpt_correction_type multi-scan
_exptl_absorpt_process_details '(SADABS; Bruker, 2004)'
_exptl_crystal_colour colourless
_exptl_crystal_density_diffrn 1.622
_exptl_crystal_density_method 'not measured'
_exptl_crystal_description cuboid
_exptl_crystal_F_000 4440
_exptl_crystal_size_max 0.43
_exptl_crystal_size_mid 0.32
_exptl_crystal_size_min 0.22
_refine_diff_density_max 2.531
_refine_diff_density_min -1.9
_refine_ls_extinction_method none
_refine_ls_goodness_of_fit_ref 1.045
_refine_ls_hydrogen_treatment constr
_refine_ls_matrix_type full
_refine_ls_number_parameters 246
_refine_ls_number_reflns 4969
_refine_ls_number_restraints 0
_refine_ls_restrained_S_all 1.045
_refine_ls_R_factor_gt 0.0315
_refine_ls_shift/su_max 0.002
_refine_ls_shift/su_mean 0
_refine_ls_structure_factor_coef Fsqd
_refine_ls_weighting_details 'calc w=1/[\s^2^(Fo^2^)+(0.0232P)^2^+59.2640P] where P=(Fo^2^+2Fc^2^)/3'
_refine_ls_weighting_scheme calc
_refine_ls_wR_factor_ref 0.0717
_reflns_number_gt 4358
_reflns_number_total 4969
_reflns_threshold_expression I>2\s(I)
_cod_data_source_file hg2108.cif
_cod_data_source_block I
_cod_original_sg_symbol_H-M 'R -3'
_cod_database_code 2210652
_cod_database_fobs_code 2210652

loop_
_symmetry_equiv_pos_as_xyz
'x, y, z'
'-y, x-y, z'
'-x+y, -x, z'
'x+2/3, y+1/3, z+1/3'
'-y+2/3, x-y+1/3, z+1/3'
'-x+y+2/3, -x+1/3, z+1/3'
'x+1/3, y+2/3, z+2/3'
'-y+1/3, x-y+2/3, z+2/3'
'-x+y+1/3, -x+2/3, z+2/3'
'-x, -y, -z'
'y, -x+y, -z'
'x-y, x, -z'
'-x+2/3, -y+1/3, -z+1/3'
'y+2/3, -x+y+1/3, -z+1/3'
'x-y+2/3, x+1/3, -z+1/3'
'-x+1/3, -y+2/3, -z+2/3'
'y+1/3, -x+y+2/3, -z+2/3'
'x-y+1/3, x+2/3, -z+2/3'

loop_
_atom_site_type_symbol
_atom_site_label
_atom_site_fract_x
_atom_site_fract_y
_atom_site_fract_z
_atom_site_U_iso_or_equiv
_atom_site_adp_type
_atom_site_calc_flag
_atom_site_refinement_flags
_atom_site_occupancy
P P1 0 0 0 0.0155(3) Uani d S 1
F F1 0.04155(14) 0.10501(13) 0.01799(3) 0.0279(4) Uani d . 1
P P2 0.3333 0.6667 0.1667 0.0193(3) Uani d S 1
F F2 0.32187(16) 0.56998(15) 0.14871(3) 0.0347(4) Uani d . 1
Ag Ag 0.6667 0.3333 0.086232(6) 0.01314(6) Uani d S 1
As As1 0.52854(2) 0.39282(2) 0.102934(4) 0.01314(6) Uani d . 1
As As2 0.6667 0.3333 0.034928(8) 0.01314(6) Uani d S 1
C C11 0.5317(2) 0.5225(2) 0.08997(5) 0.0159(5) Uani d . 1
C C12 0.4911(2) 0.5775(2) 0.10415(5) 0.0202(5) Uani d . 1
H H12 0.4642 0.5544 0.1212 0.024 Uiso calc R 1
C C13 0.4899(2) 0.6660(2) 0.09339(5) 0.0236(6) Uani d . 1
H H13 0.4623 0.7034 0.1032 0.028 Uiso calc R 1
C C14 0.5288(2) 0.6999(2) 0.06844(5) 0.0231(6) Uani d . 1
H H14 0.5263 0.7594 0.061 0.028 Uiso calc R 1
C C15 0.5712(2) 0.6469(2) 0.05441(5) 0.0239(6) Uani d . 1
H H15 0.5997 0.6712 0.0375 0.029 Uiso calc R 1
C C16 0.5722(2) 0.5584(2) 0.06511(5) 0.0204(5) Uani d . 1
H H16 0.6008 0.5219 0.0554 0.024 Uiso calc R 1
C C21 0.5203(2) 0.4091(2) 0.14013(5) 0.0181(5) Uani d . 1
C C22 0.4239(2) 0.3861(2) 0.15219(5) 0.0274(6) Uani d . 1
H H22 0.3587 0.3565 0.1424 0.033 Uiso calc R 1
C C23 0.4236(3) 0.4068(3) 0.17855(6) 0.0402(8) Uani d . 1
H H23 0.3582 0.3925 0.1868 0.048 Uiso calc R 1
C C24 0.5179(3) 0.4480(3) 0.19283(6) 0.0398(9) Uani d . 1
H H24 0.5171 0.4625 0.2108 0.048 Uiso calc R 1
C C25 0.6132(3) 0.4683(3) 0.18118(6) 0.0331(7) Uani d . 1
H H25 0.6775 0.495 0.1912 0.04 Uiso calc R 1
C C26 0.6147(2) 0.4495(2) 0.15466(5) 0.0243(6) Uani d . 1
H H26 0.6804 0.4644 0.1465 0.029 Uiso calc R 1
C C31 0.3813(2) 0.2836(2) 0.09391(5) 0.0162(5) Uani d . 1
C C32 0.3502(2) 0.1758(2) 0.09796(5) 0.0223(5) Uani d . 1
H H32 0.3972 0.1578 0.1069 0.027 Uiso calc R 1
C C33 0.2510(2) 0.0941(2) 0.08906(6) 0.0268(6) Uani d . 1
H H33 0.2305 0.0206 0.0919 0.032 Uiso calc R 1
C C34 0.1819(2) 0.1200(2) 0.07606(6) 0.0256(6) Uani d . 1
H H34 0.1147 0.064 0.0696 0.031 Uiso calc R 1
C C35 0.2107(2) 0.2271(2) 0.07246(5) 0.0243(6) Uani d . 1
H H35 0.1626 0.2447 0.0639 0.029 Uiso calc R 1
C C36 0.3104(2) 0.3091(2) 0.08140(5) 0.0204(5) Uani d . 1
H H36 0.33 0.3827 0.079 0.025 Uiso calc R 1
C C41 0.5338(2) 0.2294(2) 0.01776(5) 0.0156(5) Uani d . 1
C C42 0.4363(2) 0.2159(2) 0.02718(5) 0.0189(5) Uani d . 1
H H42 0.4363 0.2578 0.0415 0.023 Uiso calc R 1
C C43 0.3394(2) 0.1415(2) 0.01568(5) 0.0229(6) Uani d . 1
H H43 0.2729 0.1318 0.0223 0.027 Uiso calc R 1
C C44 0.3398(2) 0.0814(2) -0.00543(6) 0.0253(6) Uani d . 1
H H44 0.2736 0.0315 -0.0136 0.03 Uiso calc R 1
C C45 0.4361(2) 0.0937(2) -0.01469(6) 0.0269(6) Uani d . 1
H H45 0.4358 0.0514 -0.029 0.032 Uiso calc R 1
C C46 0.5335(2) 0.1676(2) -0.00318(5) 0.0215(5) Uani d . 1
H H46 0.5997 0.176 -0.0096 0.026 Uiso calc R 1

loop_
_atom_site_aniso_label
_atom_site_aniso_U_11
_atom_site_aniso_U_22
_atom_site_aniso_U_33
_atom_site_aniso_U_12
_atom_site_aniso_U_13
_atom_site_aniso_U_23
P1 0.0137(5) 0.0137(5) 0.0191(7) 0.0068(2) 0 0
F1 0.0300(9) 0.0197(8) 0.0320(9) 0.0108(7) -0.0035(7) -0.0084(7)
P2 0.0224(5) 0.0224(5) 0.0131(7) 0.0112(3) 0 0
F2 0.0430(11) 0.0333(10) 0.0293(9) 0.0202(9) -0.0011(8) -0.0105(7)
Ag 0.01311(7) 0.01311(7) 0.01319(9) 0.00656(3) 0 0
As1 0.01311(7) 0.01311(7) 0.01319(9) 0.00656(3) 0 0
As2 0.01311(7) 0.01311(7) 0.01319(9) 0.00656(3) 0 0
C11 0.0129(11) 0.0169(12) 0.0178(11) 0.0074(10) -0.0014(9) -0.0025(9)
C12 0.0222(13) 0.0236(14) 0.0174(11) 0.0134(12) 0.0007(10) -0.0021(10)
C13 0.0285(15) 0.0215(14) 0.0263(13) 0.0165(12) -0.0021(11) -0.0046(11)
C14 0.0239(14) 0.0170(13) 0.0277(13) 0.0097(11) -0.0060(11) 0.0002(10)
C15 0.0224(14) 0.0246(14) 0.0215(12) 0.0093(12) 0.0023(10) 0.0030(10)
C16 0.0204(13) 0.0230(14) 0.0204(12) 0.0128(11) 0.0024(10) -0.0015(10)
C21 0.0232(13) 0.0150(12) 0.0170(11) 0.0102(11) -0.0013(10) -0.0001(9)
C22 0.0255(15) 0.0300(16) 0.0219(13) 0.0104(13) 0.0036(11) -0.0019(11)
C23 0.045(2) 0.042(2) 0.0239(15) 0.0150(17) 0.0137(14) -0.0015(13)
C24 0.061(2) 0.0285(17) 0.0162(13) 0.0117(17) 0.0014(14) -0.0016(11)
C25 0.0431(19) 0.0239(15) 0.0240(14) 0.0105(14) -0.0133(13) -0.0027(11)
C26 0.0271(15) 0.0216(14) 0.0244(13) 0.0123(12) -0.0060(11) -0.0013(10)
C31 0.0146(12) 0.0187(12) 0.0142(10) 0.0075(10) 0.0009(9) -0.0032(9)
C32 0.0191(13) 0.0208(14) 0.0277(13) 0.0105(11) -0.0003(10) 0.0017(10)
C33 0.0239(15) 0.0169(13) 0.0353(15) 0.0070(12) 0.0006(12) -0.0016(11)
C34 0.0150(13) 0.0238(15) 0.0291(14) 0.0031(11) -0.0017(10) -0.0054(11)
C35 0.0162(13) 0.0288(15) 0.0267(13) 0.0104(12) -0.0038(10) -0.0007(11)
C36 0.0175(13) 0.0182(13) 0.0249(13) 0.0084(11) -0.0015(10) -0.0010(10)
C41 0.0162(12) 0.0149(12) 0.0154(11) 0.0076(10) 0.0005(9) 0.0028(9)
C42 0.0201(13) 0.0200(13) 0.0186(11) 0.0116(11) 0.0012(10) 0.0016(9)
C43 0.0178(13) 0.0232(14) 0.0294(14) 0.0116(12) 0.0019(10) 0.0045(11)
C44 0.0191(14) 0.0191(14) 0.0328(15) 0.0058(11) -0.0076(11) -0.0024(11)
C45 0.0265(15) 0.0262(15) 0.0275(14) 0.0127(13) -0.0059(11) -0.0103(11)
C46 0.0185(13) 0.0236(14) 0.0210(12) 0.0095(11) 0.0005(10) -0.0045(10)

loop_
_atom_type_symbol
_atom_type_description
_atom_type_scat_dispersion_real
_atom_type_scat_dispersion_imag
_atom_type_scat_source
C C 0.0033 0.0016 'International Tables Vol C Tables 4.2.6.8 and 6.1.1.4'
H H 0 0 'International Tables Vol C Tables 4.2.6.8 and 6.1.1.4'
F F 0.0171 0.0103 'International Tables Vol C Tables 4.2.6.8 and 6.1.1.4'
P P 0.1023 0.0942 'International Tables Vol C Tables 4.2.6.8 and 6.1.1.4'
As As 0.0499 2.0058 'International Tables Vol C Tables 4.2.6.8 and 6.1.1.4'
Ag Ag -0.8971 1.1015 'International Tables Vol C Tables 4.2.6.8 and 6.1.1.4'

loop_
_geom_angle_atom_site_label_1
_geom_angle_atom_site_label_2
_geom_angle_atom_site_label_3
_geom_angle_site_symmetry_1
_geom_angle_site_symmetry_3
_geom_angle
_geom_angle_publ_flag
F1 P1 F1 10 12 89.99(9) ?
F1 P1 F1 10 . 180.00(16) ?
F1 P1 F1 12 . 90.01(9) ?
F1 P1 F1 10 11 89.99(9) ?
F1 P1 F1 12 11 89.99(9) ?
F1 P1 F1 . 11 90.01(9) ?
F1 P1 F1 10 3 90.01(9) ?
F1 P1 F1 12 3 180.00(14) ?
F1 P1 F1 . 3 89.99(9) ?
F1 P1 F1 11 3 90.01(9) ?
F1 P1 F1 10 2 90.01(9) ?
F1 P1 F1 12 2 90.01(9) ?
F1 P1 F1 . 2 89.99(9) ?
F1 P1 F1 11 2 180.0(2) ?
F1 P1 F1 3 2 89.99(9) ?
F2 P2 F2 3_565 2_665 90.02(10) ?
F2 P2 F2 3_565 . 90.02(10) ?
F2 P2 F2 2_665 . 90.02(10) ?
F2 P2 F2 3_565 15 179.9950(10) ?
F2 P2 F2 2_665 15 89.99(10) ?
F2 P2 F2 . 15 89.99(10) ?
F2 P2 F2 3_565 14_455 89.99(10) ?
F2 P2 F2 2_665 14_455 180.00(13) ?
F2 P2 F2 . 14_455 89.99(10) ?
F2 P2 F2 15 14_455 90.01(10) ?
F2 P2 F2 3_565 13_565 89.99(10) ?
F2 P2 F2 2_665 13_565 89.99(10) ?
F2 P2 F2 . 13_565 180.00(15) ?
F2 P2 F2 15 13_565 90.01(10) ?
F2 P2 F2 14_455 13_565 90.01(10) ?
As2 Ag As1 . 2_655 108.911(10) y
As2 Ag As1 . 3_665 108.911(10) y
As1 Ag As1 2_655 3_665 110.026(10) y
As2 Ag As1 . . 108.911(10) y
As1 Ag As1 2_655 . 110.026(10) y
As1 Ag As1 3_665 . 110.026(10) y
C21 As1 C31 . . 103.03(11) y
C21 As1 C11 . . 101.42(10) y
C31 As1 C11 . . 100.55(11) y
C21 As1 Ag . . 117.25(8) ?
C31 As1 Ag . . 110.14(7) ?
C11 As1 Ag . . 121.77(7) ?
C41 As2 C41 2_655 . 100.93(9) ?
C41 As2 C41 2_655 3_665 100.93(9) ?
C41 As2 C41 . 3_665 100.93(9) ?
C41 As2 Ag 2_655 . 117.06(7) ?
C41 As2 Ag . . 117.06(7) ?
C41 As2 Ag 3_665 . 117.06(7) ?
C16 C11 C12 . . 119.1(2) ?
C16 C11 As1 . . 118.24(19) ?
C12 C11 As1 . . 122.59(19) ?
C13 C12 C11 . . 120.2(2) ?
C13 C12 H12 . . 119.9 ?
C11 C12 H12 . . 119.9 ?
C14 C13 C12 . . 120.1(3) ?
C14 C13 H13 . . 119.9 ?
C12 C13 H13 . . 119.9 ?
C15 C14 C13 . . 120.0(3) ?
C15 C14 H14 . . 120 ?
C13 C14 H14 . . 120 ?
C16 C15 C14 . . 119.9(3) ?
C16 C15 H15 . . 120.1 ?
C14 C15 H15 . . 120.1 ?
C15 C16 C11 . . 120.7(2) ?
C15 C16 H16 . . 119.7 ?
C11 C16 H16 . . 119.7 ?
C26 C21 C22 . . 119.9(2) ?
C26 C21 As1 . . 118.4(2) ?
C22 C21 As1 . . 121.6(2) ?
C23 C22 C21 . . 119.6(3) ?
C23 C22 H22 . . 120.2 ?
C21 C22 H22 . . 120.2 ?
C24 C23 C22 . . 120.3(3) ?
C24 C23 H23 . . 119.9 ?
C22 C23 H23 . . 119.9 ?
C25 C24 C23 . . 120.5(3) ?
C25 C24 H24 . . 119.7 ?
C23 C24 H24 . . 119.7 ?
C24 C25 C26 . . 119.6(3) ?
C24 C25 H25 . . 120.2 ?
C26 C25 H25 . . 120.2 ?
C21 C26 C25 . . 120.1(3) ?
C21 C26 H26 . . 119.9 ?
C25 C26 H26 . . 119.9 ?
C32 C31 C36 . . 119.2(2) ?
C32 C31 As1 . . 118.2(2) ?
C36 C31 As1 . . 122.4(2) ?
C33 C32 C31 . . 120.6(3) ?
C33 C32 H32 . . 119.7 ?
C31 C32 H32 . . 119.7 ?
C34 C33 C32 . . 119.9(3) ?
C34 C33 H33 . . 120 ?
C32 C33 H33 . . 120 ?
C35 C34 C33 . . 120.1(3) ?
C35 C34 H34 . . 120 ?
C33 C34 H34 . . 120 ?
C34 C35 C36 . . 120.0(3) ?
C34 C35 H35 . . 120 ?
C36 C35 H35 . . 120 ?
C35 C36 C31 . . 120.2(3) ?
C35 C36 H36 . . 119.9 ?
C31 C36 H36 . . 119.9 ?
C46 C41 C42 . . 119.7(2) ?
C46 C41 As2 . . 121.94(19) ?
C42 C41 As2 . . 118.33(19) ?
C43 C42 C41 . . 120.2(2) ?
C43 C42 H42 . . 119.9 ?
C41 C42 H42 . . 119.9 ?
C44 C43 C42 . . 119.8(3) ?
C44 C43 H43 . . 120.1 ?
C42 C43 H43 . . 120.1 ?
C45 C44 C43 . . 120.3(3) ?
C45 C44 H44 . . 119.9 ?
C43 C44 H44 . . 119.9 ?
C44 C45 C46 . . 120.3(3) ?
C44 C45 H45 . . 119.9 ?
C46 C45 H45 . . 119.9 ?
C45 C46 C41 . . 119.8(3) ?
C45 C46 H46 . . 120.1 ?
C41 C46 H46 . . 120.1 ?

loop_
_geom_bond_atom_site_label_1
_geom_bond_atom_site_label_2
_geom_bond_site_symmetry_2
_geom_bond_distance
_geom_bond_publ_flag
P1 F1 10 1.6018(16) ?
P1 F1 12 1.6018(16) ?
P1 F1 . 1.6018(16) y
P1 F1 11 1.6018(16) ?
P1 F1 3 1.6018(16) ?
P1 F1 2 1.6018(16) ?
P2 F2 3_565 1.5995(17) ?
P2 F2 2_665 1.5995(18) ?
P2 F2 . 1.5995(17) y
P2 F2 15 1.5995(17) ?
P2 F2 14_455 1.5996(18) ?
P2 F2 13_565 1.5996(17) ?
Ag As2 . 2.6381(6) y
Ag As1 2_655 2.6499(9) ?
Ag As1 3_665 2.6499(9) ?
Ag As1 . 2.6499(9) y
As1 C21 . 1.937(2) y
As1 C31 . 1.946(3) y
As1 C11 . 1.947(3) y
As2 C41 2_655 1.941(3) ?
As2 C41 . 1.941(3) y
As2 C41 3_665 1.941(3) ?
C11 C16 . 1.391(3) ?
C11 C12 . 1.393(4) ?
C12 C13 . 1.387(4) ?
C12 H12 . 0.95 ?
C13 C14 . 1.386(4) ?
C13 H13 . 0.95 ?
C14 C15 . 1.385(4) ?
C14 H14 . 0.95 ?
C15 C16 . 1.384(4) ?
C15 H15 . 0.95 ?
C16 H16 . 0.95 ?
C21 C26 . 1.389(4) ?
C21 C22 . 1.391(4) ?
C22 C23 . 1.388(4) ?
C22 H22 . 0.95 ?
C23 C24 . 1.381(5) ?
C23 H23 . 0.95 ?
C24 C25 . 1.379(5) ?
C24 H24 . 0.95 ?
C25 C26 . 1.392(4) ?
C25 H25 . 0.95 ?
C26 H26 . 0.95 ?
C31 C32 . 1.387(4) ?
C31 C36 . 1.394(4) ?
C32 C33 . 1.386(4) ?
C32 H32 . 0.95 ?
C33 C34 . 1.386(4) ?
C33 H33 . 0.95 ?
C34 C35 . 1.383(4) ?
C34 H34 . 0.95 ?
C35 C36 . 1.393(4) ?
C35 H35 . 0.95 ?
C36 H36 . 0.95 ?
C41 C46 . 1.390(3) ?
C41 C42 . 1.393(4) ?
C42 C43 . 1.387(4) ?
C42 H42 . 0.95 ?
C43 C44 . 1.386(4) ?
C43 H43 . 0.95 ?
C44 C45 . 1.381(4) ?
C44 H44 . 0.95 ?
C45 C46 . 1.389(4) ?
C45 H45 . 0.95 ?
C46 H46 . 0.95 ?

loop_
_geom_hbond_atom_site_label_D
_geom_hbond_atom_site_label_H
_geom_hbond_atom_site_label_A
_geom_hbond_site_symmetry_A
_geom_hbond_distance_DH
_geom_hbond_distance_HA
_geom_hbond_distance_DA
_geom_hbond_angle_DHA
C13 H13 F2 2_665 0.95 2.55 3.373(3) 145.1

loop_
_geom_torsion_atom_site_label_1
_geom_torsion_atom_site_label_2
_geom_torsion_atom_site_label_3
_geom_torsion_atom_site_label_4
_geom_torsion_site_symmetry_1
_geom_torsion_site_symmetry_4
_geom_torsion
As2 Ag As1 C21 . . -175.89(9)
As1 Ag As1 C21 2_655 . 64.80(9)
As1 Ag As1 C21 3_665 . -56.58(9)
As2 Ag As1 C31 . . 66.79(8)
As1 Ag As1 C31 2_655 . -52.52(8)
As1 Ag As1 C31 3_665 . -173.90(8)
As2 Ag As1 C11 . . -50.37(9)
As1 Ag As1 C11 2_655 . -169.68(8)
As1 Ag As1 C11 3_665 . 68.94(9)
As1 Ag As2 C41 2_655 2_655 -65.12(8)
As1 Ag As2 C41 3_665 2_655 54.88(8)
As1 Ag As2 C41 . 2_655 174.88(8)
As1 Ag As2 C41 2_655 . 54.88(8)
As1 Ag As2 C41 3_665 . 174.88(8)
As1 Ag As2 C41 . . -65.12(8)
As1 Ag As2 C41 2_655 3_665 174.88(8)
As1 Ag As2 C41 3_665 3_665 -65.12(8)
As1 Ag As2 C41 . 3_665 54.88(8)
C21 As1 C11 C16 . . 159.4(2)
C31 As1 C11 C16 . . -94.8(2)
Ag As1 C11 C16 . . 27.0(2)
C21 As1 C11 C12 . . -23.3(2)
C31 As1 C11 C12 . . 82.4(2)
Ag As1 C11 C12 . . -155.75(18)
C16 C11 C12 C13 . . 0.8(4)
As1 C11 C12 C13 . . -176.4(2)
C11 C12 C13 C14 . . 0.2(4)
C12 C13 C14 C15 . . -1.5(4)
C13 C14 C15 C16 . . 1.7(4)
C14 C15 C16 C11 . . -0.6(4)
C12 C11 C16 C15 . . -0.7(4)
As1 C11 C16 C15 . . 176.7(2)
C31 As1 C21 C26 . . 157.0(2)
C11 As1 C21 C26 . . -99.2(2)
Ag As1 C21 C26 . . 35.9(2)
C31 As1 C21 C22 . . -26.0(3)
C11 As1 C21 C22 . . 77.8(2)
Ag As1 C21 C22 . . -147.1(2)
C26 C21 C22 C23 . . 1.8(4)
As1 C21 C22 C23 . . -175.1(2)
C21 C22 C23 C24 . . -1.2(5)
C22 C23 C24 C25 . . -0.5(5)
C23 C24 C25 C26 . . 1.5(5)
C22 C21 C26 C25 . . -0.8(4)
As1 C21 C26 C25 . . 176.2(2)
C24 C25 C26 C21 . . -0.9(5)
C21 As1 C31 C32 . . -81.5(2)
C11 As1 C31 C32 . . 174.0(2)
Ag As1 C31 C32 . . 44.3(2)
C21 As1 C31 C36 . . 104.6(2)
C11 As1 C31 C36 . . 0.2(2)
Ag As1 C31 C36 . . -129.51(19)
C36 C31 C32 C33 . . 1.8(4)
As1 C31 C32 C33 . . -172.2(2)
C31 C32 C33 C34 . . -0.2(4)
C32 C33 C34 C35 . . -1.4(4)
C33 C34 C35 C36 . . 1.5(4)
C34 C35 C36 C31 . . 0.2(4)
C32 C31 C36 C35 . . -1.8(4)
As1 C31 C36 C35 . . 172.0(2)
C41 As2 C41 C46 2_655 . -6.7(2)
C41 As2 C41 C46 3_665 . 96.81(17)
Ag As2 C41 C46 . . -134.95(19)
C41 As2 C41 C42 2_655 . 172.3(2)
C41 As2 C41 C42 3_665 . -84.2(3)
Ag As2 C41 C42 . . 44.0(2)
C46 C41 C42 C43 . . -0.2(4)
As2 C41 C42 C43 . . -179.2(2)
C41 C42 C43 C44 . . -0.7(4)
C42 C43 C44 C45 . . 1.4(4)
C43 C44 C45 C46 . . -1.0(5)
C44 C45 C46 C41 . . 0.1(4)
C42 C41 C46 C45 . . 0.5(4)
As2 C41 C46 C45 . . 179.5(2)
